data_4123098
loop_
_publ_author_name
'Huang, Wenliang'
'Dulong, Florian'
'Khan, Saeed I.'
'Cantat, Thibault'
'Diaconescu, Paula L.'

_publ_section_title
;
 Bimetallic Cleavage of Aromatic C-H Bonds by Rare-Earth-Metal Complexes.
;
_journal_name_full 'Journal of the American Chemical Society'
_journal_page_first 141208061549006
_journal_paper_doi 10.1021/ja510761j
_journal_year 2014
_chemical_formula_sum 'C35.08 H58.22 Fe I0.15 N2 O2 Si2 Y'
_chemical_formula_weight 760.28
_chemical_name_systematic
; 
 ? 
;
_space_group_IT_number 14
_symmetry_cell_setting monoclinic
_symmetry_space_group_name_Hall '-P 2yn'
_symmetry_space_group_name_H-M 'P 1 21/n 1'
_atom_sites_solution_hydrogens geom
_atom_sites_solution_primary direct
_atom_sites_solution_secondary difmap
_audit_creation_method SHELXL-97
_cell_angle_alpha 90.00
_cell_angle_beta 94.5390(10)
_cell_angle_gamma 90.00
_cell_formula_units_Z 4
_cell_length_a 9.7595(10)
_cell_length_b 29.761(3)
_cell_length_c 12.8474(13)
_cell_measurement_temperature 100(2)
_cell_volume 3719.9(7)
_computing_structure_refinement 'SHELXL-97 (Sheldrick, 1997)'
_computing_structure_solution 'SHELXS-97 (Sheldrick, 1990)'
_diffrn_ambient_temperature 100(2)
_diffrn_measured_fraction_theta_full 0.997
_diffrn_measured_fraction_theta_max 0.997
_diffrn_radiation_monochromator graphite
_diffrn_radiation_source 'fine-focus sealed tube'
_diffrn_radiation_type MoK\a
_diffrn_radiation_wavelength 0.71073
_diffrn_reflns_av_R_equivalents 0.0237
_diffrn_reflns_av_sigmaI/netI 0.0216
_diffrn_reflns_limit_h_max 11
_diffrn_reflns_limit_h_min -11
_diffrn_reflns_limit_k_max 35
_diffrn_reflns_limit_k_min -35
_diffrn_reflns_limit_l_max 15
_diffrn_reflns_limit_l_min -15
_diffrn_reflns_number 25972
_diffrn_reflns_theta_full 25.00
_diffrn_reflns_theta_max 25.00
_diffrn_reflns_theta_min 3.73
_exptl_absorpt_coefficient_mu 2.165
_exptl_absorpt_correction_T_max 0.9580
_exptl_absorpt_correction_T_min 0.9379
_exptl_crystal_density_diffrn 1.358
_exptl_crystal_density_method 'not measured'
_exptl_crystal_F_000 1599
_exptl_crystal_size_max 0.03
_exptl_crystal_size_mid 0.03
_exptl_crystal_size_min 0.02
_refine_diff_density_max 0.721
_refine_diff_density_min -0.323
_refine_diff_density_rms 0.057
_refine_ls_extinction_method none
_refine_ls_goodness_of_fit_ref 1.162
_refine_ls_hydrogen_treatment mixed
_refine_ls_matrix_type full
_refine_ls_number_parameters 417
_refine_ls_number_reflns 6548
_refine_ls_number_restraints 0
_refine_ls_restrained_S_all 1.162
_refine_ls_R_factor_all 0.0380
_refine_ls_R_factor_gt 0.0346
_refine_ls_shift/su_max 0.001
_refine_ls_shift/su_mean 0.000
_refine_ls_structure_factor_coef Fsqd
_refine_ls_weighting_details 'calc w=1/[\s^2^(Fo^2^)+(0.0156P)^2^+5.7663P] where P=(Fo^2^+2Fc^2^)/3'
_refine_ls_weighting_scheme calc
_refine_ls_wR_factor_gt 0.0721
_refine_ls_wR_factor_ref 0.0731
_reflns_number_gt 6104
_reflns_number_total 6548
_reflns_threshold_expression >2sigma(I)
_cod_data_source_file ja510761j_si_001.cif
_cod_data_source_block pld1216sm
_cod_original_cell_volume 3719.8(6)
_cod_original_sg_symbol_H-M P(2)1/n
_cod_database_code 4123098

loop_
_symmetry_equiv_pos_as_xyz
'x, y, z'
'-x+1/2, y+1/2, -z+1/2'
'-x, -y, -z'
'x-1/2, -y-1/2, z-1/2'

loop_
_atom_site_label
_atom_site_type_symbol
_atom_site_fract_x
_atom_site_fract_y
_atom_site_fract_z
_atom_site_U_iso_or_equiv
_atom_site_adp_type
_atom_site_occupancy
_atom_site_symmetry_multiplicity
_atom_site_calc_flag
_atom_site_refinement_flags
_atom_site_disorder_assembly
_atom_site_disorder_group
Y1 Y 0.16006(2) 0.146104(8) 0.213784(18) 0.01516(7) Uani 1 1 d . . .
Fe1 Fe 0.35805(4) 0.065100(13) 0.12710(3) 0.02282(10) Uani 1 1 d . A .
Si1 Si 0.38709(7) 0.13921(2) 0.45804(5) 0.01732(15) Uani 1 1 d . . .
Si2 Si -0.05502(8) 0.13535(3) -0.02907(6) 0.02250(17) Uani 1 1 d . . .
N1 N 0.3191(2) 0.12202(7) 0.33678(16) 0.0172(5) Uani 1 1 d . A .
N2 N 0.0924(2) 0.12496(7) 0.04951(16) 0.0180(5) Uani 1 1 d . A .
O1 O 0.30524(19) 0.20210(6) 0.15276(15) 0.0236(4) Uani 1 1 d . A .
O2 O -0.00858(19) 0.09970(6) 0.28432(14) 0.0234(4) Uani 1 1 d . A .
C1 C 0.3827(3) 0.08677(9) 0.28613(19) 0.0205(6) Uani 1 1 d . A .
C2 C 0.3338(3) 0.04140(9) 0.2751(2) 0.0262(6) Uani 1 1 d . . .
H2 H 0.2465 0.0296 0.3004 0.031 Uiso 1 1 calc R A .
C3 C 0.4329(4) 0.01566(11) 0.2243(2) 0.0380(9) Uani 1 1 d . A .
H3 H 0.4279 -0.0173 0.2097 0.046 Uiso 1 1 calc R . .
C4 C 0.5400(3) 0.04464(12) 0.2007(2) 0.0368(8) Uani 1 1 d . . .
H4 H 0.6241 0.0358 0.1658 0.044 Uiso 1 1 calc R A .
C5 C 0.5090(3) 0.08839(10) 0.2357(2) 0.0268(6) Uani 1 1 d . A .
H5 H 0.5666 0.1158 0.2278 0.032 Uiso 1 1 calc R . .
C6 C 0.1966(3) 0.09506(9) 0.02676(19) 0.0208(6) Uani 1 1 d . A .
C7 C 0.1917(3) 0.04680(9) 0.0277(2) 0.0269(6) Uani 1 1 d . . .
H7 H 0.1122 0.0281 0.0467 0.032 Uiso 1 1 calc R A .
C8 C 0.3169(4) 0.03011(11) -0.0073(2) 0.0368(8) Uani 1 1 d . A .
H8 H 0.3395 -0.0022 -0.0185 0.044 Uiso 1 1 calc R . .
C9 C 0.4024(3) 0.06696(12) -0.0252(2) 0.0351(8) Uani 1 1 d . . .
H9 H 0.4963 0.0653 -0.0510 0.042 Uiso 1 1 calc R A .
C10 C 0.3312(3) 0.10705(10) -0.0016(2) 0.0260(6) Uani 1 1 d . A .
H10 H 0.3678 0.1383 -0.0062 0.031 Uiso 1 1 calc R . .
C11 C 0.5574(3) 0.16844(10) 0.4534(2) 0.0301(7) Uani 1 1 d . A .
H11A H 0.6180 0.1503 0.4129 0.045 Uiso 1 1 calc R . .
H11B H 0.5998 0.1723 0.5246 0.045 Uiso 1 1 calc R . .
H11C H 0.5433 0.1979 0.4203 0.045 Uiso 1 1 calc R . .
C12 C 0.2644(3) 0.18016(10) 0.5102(2) 0.0278(6) Uani 1 1 d . A .
H12A H 0.2334 0.2015 0.4551 0.042 Uiso 1 1 calc R . .
H12B H 0.3105 0.1965 0.5692 0.042 Uiso 1 1 calc R . .
H12C H 0.1850 0.1640 0.5335 0.042 Uiso 1 1 calc R . .
C13 C 0.4175(3) 0.09080(9) 0.5552(2) 0.0208(6) Uani 1 1 d . A .
C14 C 0.5455(3) 0.06347(10) 0.5311(2) 0.0272(6) Uani 1 1 d . . .
H14A H 0.5328 0.0517 0.4597 0.041 Uiso 1 1 calc R A .
H14B H 0.5582 0.0385 0.5805 0.041 Uiso 1 1 calc R . .
H14C H 0.6267 0.0829 0.5376 0.041 Uiso 1 1 calc R . .
C15 C 0.4417(3) 0.11033(10) 0.6660(2) 0.0296(7) Uani 1 1 d . . .
H15A H 0.5184 0.1317 0.6683 0.044 Uiso 1 1 calc R A .
H15B H 0.4638 0.0859 0.7158 0.044 Uiso 1 1 calc R . .
H15C H 0.3585 0.1258 0.6846 0.044 Uiso 1 1 calc R . .
C16 C 0.2947(3) 0.05882(10) 0.5536(2) 0.0292(7) Uani 1 1 d . . .
H16A H 0.2783 0.0456 0.4839 0.044 Uiso 1 1 calc R A .
H16B H 0.2129 0.0755 0.5708 0.044 Uiso 1 1 calc R . .
H16C H 0.3141 0.0349 0.6051 0.044 Uiso 1 1 calc R . .
C17 C -0.0852(4) 0.19744(12) -0.0338(3) 0.0566(12) Uani 1 1 d . A .
H17A H -0.0207 0.2115 -0.0786 0.085 Uiso 1 1 calc R . .
H17B H -0.0710 0.2099 0.0369 0.085 Uiso 1 1 calc R . .
H17C H -0.1796 0.2035 -0.0620 0.085 Uiso 1 1 calc R . .
C18 C -0.2104(4) 0.11254(18) 0.0305(3) 0.0689(14) Uani 1 1 d . A .
H18A H -0.2937 0.1250 -0.0062 0.103 Uiso 1 1 calc R . .
H18B H -0.2068 0.1210 0.1043 0.103 Uiso 1 1 calc R . .
H18C H -0.2117 0.0797 0.0243 0.103 Uiso 1 1 calc R . .
C19 C -0.0567(3) 0.11362(11) -0.1674(2) 0.0344(7) Uani 1 1 d . A .
C20 C -0.0610(5) 0.06184(13) -0.1719(3) 0.0661(13) Uani 1 1 d . . .
H20A H -0.0763 0.0521 -0.2447 0.099 Uiso 1 1 calc R A .
H20B H -0.1360 0.0509 -0.1322 0.099 Uiso 1 1 calc R . .
H20C H 0.0265 0.0497 -0.1415 0.099 Uiso 1 1 calc R . .
C21 C 0.0661(4) 0.13009(19) -0.2202(3) 0.0673(14) Uani 1 1 d . . .
H21A H 0.0560 0.1218 -0.2943 0.101 Uiso 1 1 calc R A .
H21B H 0.1497 0.1163 -0.1870 0.101 Uiso 1 1 calc R . .
H21C H 0.0724 0.1629 -0.2138 0.101 Uiso 1 1 calc R . .
C22 C -0.1875(3) 0.13043(12) -0.2302(3) 0.0396(8) Uani 1 1 d . . .
H22A H -0.1898 0.1633 -0.2286 0.059 Uiso 1 1 calc R A .
H22B H -0.2686 0.1185 -0.1992 0.059 Uiso 1 1 calc R . .
H22C H -0.1874 0.1202 -0.3026 0.059 Uiso 1 1 calc R . .
C23 C 0.2571(3) 0.23396(10) 0.0705(2) 0.0314(7) Uani 1 1 d . . .
H23A H 0.1734 0.2498 0.0895 0.038 Uiso 1 1 calc R A .
H23B H 0.2359 0.2181 0.0034 0.038 Uiso 1 1 calc R . .
C24 C 0.3741(4) 0.26683(11) 0.0620(2) 0.0416(9) Uani 1 1 d . A .
H24A H 0.3810 0.2763 -0.0112 0.050 Uiso 1 1 calc R . .
H24B H 0.3624 0.2938 0.1057 0.050 Uiso 1 1 calc R . .
C25 C 0.4977(4) 0.24023(14) 0.1017(3) 0.0547(11) Uani 1 1 d . . .
H25A H 0.5742 0.2602 0.1275 0.066 Uiso 1 1 calc R A .
H25B H 0.5295 0.2203 0.0467 0.066 Uiso 1 1 calc R . .
C26 C 0.4448(3) 0.21342(12) 0.1893(3) 0.0451(9) Uani 1 1 d . A .
H26A H 0.5005 0.1859 0.2031 0.054 Uiso 1 1 calc R . .
H26B H 0.4469 0.2315 0.2541 0.054 Uiso 1 1 calc R . .
C27 C -0.0426(3) 0.10558(10) 0.3921(2) 0.0317(7) Uani 1 1 d . . .
H27A H -0.1048 0.1316 0.3980 0.038 Uiso 1 1 calc R A .
H27B H 0.0417 0.1105 0.4388 0.038 Uiso 1 1 calc R . .
C28 C -0.1126(4) 0.06261(12) 0.4201(3) 0.0548(10) Uani 1 1 d . A .
H28A H -0.0912 0.0550 0.4946 0.066 Uiso 1 1 calc R . .
H28B H -0.2136 0.0650 0.4058 0.066 Uiso 1 1 calc R . .
C29 C -0.0549(5) 0.02872(13) 0.3516(3) 0.0588(11) Uani 1 1 d . . .
H29A H -0.1173 0.0026 0.3406 0.071 Uiso 1 1 calc R A .
H29B H 0.0360 0.0181 0.3814 0.071 Uiso 1 1 calc R . .
C30 C -0.0425(4) 0.05401(10) 0.2516(3) 0.0360(7) Uani 1 1 d . A .
H30A H 0.0310 0.0410 0.2119 0.043 Uiso 1 1 calc R . .
H30B H -0.1302 0.0532 0.2073 0.043 Uiso 1 1 calc R . .
C31 C 0.0193(5) 0.20862(17) 0.2665(4) 0.0203(10) Uani 0.8473(14) 1 d P A 2
C32 C -0.1272(4) 0.20901(11) 0.2653(2) 0.0210(7) Uani 0.8473(14) 1 d P A 2
H32 H -0.1760 0.1821 0.2477 0.025 Uiso 0.8473(14) 1 calc PR A 2
C33 C -0.2013(3) 0.24697(11) 0.2887(2) 0.0224(7) Uani 0.8473(14) 1 d P A 2
H33 H -0.2987 0.2455 0.2869 0.027 Uiso 0.8473(14) 1 calc PR A 2
C34 C -0.1348(3) 0.28713(10) 0.3146(2) 0.0219(7) Uani 0.8473(14) 1 d P A 2
H34 H -0.1860 0.3131 0.3299 0.026 Uiso 0.8473(14) 1 calc PR A 2
C35 C 0.0071(3) 0.28883(10) 0.3178(2) 0.0221(7) Uani 0.8473(14) 1 d P A 2
H35 H 0.0544 0.3159 0.3362 0.026 Uiso 0.8473(14) 1 calc PR A 2
C36 C 0.0801(3) 0.25060(11) 0.2938(2) 0.0187(7) Uani 0.8473(14) 1 d P A 2
H36 H 0.1774 0.2528 0.2959 0.022 Uiso 0.8473(14) 1 calc PR A 2
I1 I -0.0140(3) 0.22473(9) 0.26289(19) 0.0508(10) Uani 0.1527(14) 1 d P A 1

loop_
_atom_site_aniso_label
_atom_site_aniso_U_11
_atom_site_aniso_U_22
_atom_site_aniso_U_33
_atom_site_aniso_U_23
_atom_site_aniso_U_13
_atom_site_aniso_U_12
Y1 0.01575(13) 0.01317(12) 0.01662(13) -0.00006(10) 0.00163(9) 0.00143(10)
Fe1 0.0286(2) 0.0245(2) 0.01487(19) -0.00261(16) -0.00149(16) 0.01323(17)
Si1 0.0191(4) 0.0163(4) 0.0164(3) -0.0016(3) 0.0007(3) 0.0019(3)
Si2 0.0190(4) 0.0260(4) 0.0222(4) 0.0006(3) -0.0007(3) 0.0035(3)
N1 0.0195(11) 0.0164(11) 0.0158(11) -0.0006(9) 0.0023(9) 0.0026(9)
N2 0.0189(11) 0.0164(11) 0.0186(11) -0.0015(9) 0.0006(9) 0.0042(9)
O1 0.0213(10) 0.0222(10) 0.0273(10) 0.0080(8) 0.0021(8) -0.0010(8)
O2 0.0239(10) 0.0220(10) 0.0250(10) -0.0007(8) 0.0057(8) -0.0028(8)
C1 0.0243(14) 0.0220(14) 0.0146(13) -0.0004(10) -0.0021(11) 0.0064(11)
C2 0.0410(17) 0.0185(14) 0.0179(14) 0.0006(11) -0.0064(12) 0.0060(13)
C3 0.064(2) 0.0295(17) 0.0176(14) -0.0063(13) -0.0128(15) 0.0276(16)
C4 0.0338(18) 0.055(2) 0.0204(15) -0.0077(14) -0.0054(13) 0.0292(16)
C5 0.0223(15) 0.0395(17) 0.0184(14) -0.0048(12) -0.0008(11) 0.0099(13)
C6 0.0275(15) 0.0222(14) 0.0122(12) -0.0013(10) -0.0021(11) 0.0060(11)
C7 0.0382(17) 0.0217(14) 0.0193(14) -0.0041(11) -0.0074(12) 0.0087(13)
C8 0.054(2) 0.0374(18) 0.0168(15) -0.0115(13) -0.0119(14) 0.0256(16)
C9 0.0351(17) 0.056(2) 0.0141(14) -0.0011(13) 0.0011(12) 0.0265(16)
C10 0.0252(15) 0.0369(17) 0.0158(13) 0.0040(12) 0.0018(11) 0.0092(13)
C11 0.0317(17) 0.0270(16) 0.0308(16) 0.0001(13) -0.0025(13) -0.0094(13)
C12 0.0335(17) 0.0266(15) 0.0228(14) -0.0059(12) -0.0011(12) 0.0116(13)
C13 0.0215(14) 0.0225(14) 0.0184(13) 0.0011(11) 0.0006(11) 0.0031(11)
C14 0.0282(16) 0.0266(15) 0.0263(15) 0.0010(12) -0.0016(12) 0.0058(12)
C15 0.0333(17) 0.0366(17) 0.0182(14) 0.0006(12) -0.0024(12) 0.0083(13)
C16 0.0325(17) 0.0305(16) 0.0249(15) 0.0060(12) 0.0036(12) -0.0024(13)
C17 0.069(3) 0.037(2) 0.056(2) -0.0142(17) -0.037(2) 0.0232(19)
C18 0.027(2) 0.126(4) 0.054(3) 0.026(3) 0.0036(17) -0.001(2)
C19 0.0304(17) 0.0434(19) 0.0278(16) -0.0096(14) -0.0084(13) 0.0111(14)
C20 0.083(3) 0.043(2) 0.065(3) -0.026(2) -0.041(2) 0.023(2)
C21 0.036(2) 0.141(4) 0.0254(18) 0.008(2) 0.0024(16) 0.018(2)
C22 0.0374(19) 0.045(2) 0.0333(18) -0.0071(15) -0.0152(14) 0.0108(15)
C23 0.0409(18) 0.0285(16) 0.0251(15) 0.0120(12) 0.0052(13) 0.0039(14)
C24 0.072(3) 0.0276(17) 0.0250(16) 0.0072(13) 0.0010(16) -0.0151(17)
C25 0.051(2) 0.064(3) 0.050(2) 0.0105(19) 0.0103(18) -0.031(2)
C26 0.0265(17) 0.048(2) 0.060(2) 0.0240(18) -0.0028(16) -0.0147(15)
C27 0.0342(17) 0.0351(17) 0.0275(16) 0.0014(13) 0.0122(13) -0.0015(14)
C28 0.065(3) 0.044(2) 0.061(2) 0.0097(18) 0.037(2) -0.0070(19)
C29 0.077(3) 0.036(2) 0.067(3) 0.0105(19) 0.030(2) -0.013(2)
C30 0.0429(19) 0.0248(16) 0.0403(18) -0.0040(14) 0.0026(15) -0.0102(14)
C31 0.025(3) 0.015(3) 0.021(2) 0.003(2) 0.0010(18) -0.0002(19)
C32 0.0148(19) 0.0257(18) 0.0224(17) -0.0029(13) 0.0010(13) -0.0067(14)
C33 0.0163(16) 0.0311(18) 0.0200(16) 0.0013(13) 0.0025(13) 0.0052(13)
C34 0.0286(18) 0.0175(16) 0.0202(16) 0.0025(13) 0.0059(13) 0.0110(13)
C35 0.0319(18) 0.0146(15) 0.0198(16) -0.0010(12) 0.0028(14) -0.0019(13)
C36 0.0172(16) 0.0185(17) 0.0206(16) 0.0019(13) 0.0024(13) -0.0027(14)
I1 0.080(2) 0.0436(17) 0.0288(9) 0.0001(9) 0.0065(10) 0.0397(13)

loop_
_atom_type_symbol
_atom_type_description
_atom_type_scat_dispersion_real
_atom_type_scat_dispersion_imag
_atom_type_scat_source
C C 0.0033 0.0016 'International Tables Vol C Tables 4.2.6.8 and 6.1.1.4'
H H 0.0000 0.0000 'International Tables Vol C Tables 4.2.6.8 and 6.1.1.4'
N N 0.0061 0.0033 'International Tables Vol C Tables 4.2.6.8 and 6.1.1.4'
O O 0.0106 0.0060 'International Tables Vol C Tables 4.2.6.8 and 6.1.1.4'
Si Si 0.0817 0.0704 'International Tables Vol C Tables 4.2.6.8 and 6.1.1.4'
Fe Fe 0.3463 0.8444 'International Tables Vol C Tables 4.2.6.8 and 6.1.1.4'
Y Y -2.7962 3.5667 'International Tables Vol C Tables 4.2.6.8 and 6.1.1.4'
I I -0.4742 1.8119 'International Tables Vol C Tables 4.2.6.8 and 6.1.1.4'

loop_
_geom_angle_atom_site_label_1
_geom_angle_atom_site_label_2
_geom_angle_atom_site_label_3
_geom_angle
N1 Y1 N2 134.94(8)
N1 Y1 O1 93.40(7)
N2 Y1 O1 91.44(7)
N1 Y1 O2 90.42(7)
N2 Y1 O2 91.97(7)
O1 Y1 O2 170.54(6)
N1 Y1 C31 114.94(13)
N2 Y1 C31 110.09(13)
O1 Y1 C31 85.40(12)
O2 Y1 C31 85.15(12)
N1 Y1 C6 107.08(7)
N2 Y1 C6 28.28(7)
O1 Y1 C6 88.74(7)
O2 Y1 C6 98.40(7)
C31 Y1 C6 137.82(13)
N1 Y1 C1 28.25(7)
N2 Y1 C1 106.70(7)
O1 Y1 C1 94.72(7)
O2 Y1 C1 92.74(7)
C31 Y1 C1 143.19(13)
C6 Y1 C1 78.89(7)
N1 Y1 I1 118.34(8)
N2 Y1 I1 106.71(7)
O1 Y1 I1 83.31(8)
O2 Y1 I1 87.26(8)
C31 Y1 I1 3.96(15)
C6 Y1 I1 134.20(7)
C1 Y1 I1 146.56(7)
N1 Y1 Fe1 67.50(5)
N2 Y1 Fe1 67.63(5)
O1 Y1 Fe1 91.18(5)
O2 Y1 Fe1 98.28(5)
C31 Y1 Fe1 175.87(12)
C6 Y1 Fe1 39.58(5)
C1 Y1 Fe1 39.34(5)
I1 Y1 Fe1 172.09(5)
C3 Fe1 C8 100.89(12)
C3 Fe1 C9 121.15(12)
C8 Fe1 C9 40.51(14)
C3 Fe1 C4 40.48(14)
C8 Fe1 C4 110.36(12)
C9 Fe1 C4 102.12(12)
C3 Fe1 C7 114.72(13)
C8 Fe1 C7 40.79(12)
C9 Fe1 C7 68.19(13)
C4 Fe1 C7 145.55(12)
C3 Fe1 C2 40.98(12)
C8 Fe1 C2 125.48(13)
C9 Fe1 C2 160.83(12)
C4 Fe1 C2 68.22(13)
C7 Fe1 C2 109.85(12)
C3 Fe1 C5 67.97(13)
C8 Fe1 C5 145.99(12)
C9 Fe1 C5 116.41(13)
C4 Fe1 C5 40.41(12)
C7 Fe1 C5 173.12(11)
C2 Fe1 C5 67.64(12)
C3 Fe1 C10 160.93(12)
C8 Fe1 C10 68.04(13)
C9 Fe1 C10 40.57(11)
C4 Fe1 C10 126.92(13)
C7 Fe1 C10 67.69(12)
C2 Fe1 C10 157.95(11)
C5 Fe1 C10 112.02(12)
C3 Fe1 C1 67.83(11)
C8 Fe1 C1 165.41(13)
C9 Fe1 C1 153.27(13)
C4 Fe1 C1 67.60(11)
C7 Fe1 C1 134.13(11)
C2 Fe1 C1 39.94(11)
C5 Fe1 C1 39.97(11)
C10 Fe1 C1 125.35(11)
C3 Fe1 C6 151.84(14)
C8 Fe1 C6 67.42(11)
C9 Fe1 C6 67.29(11)
C4 Fe1 C6 166.64(13)
C7 Fe1 C6 39.87(10)
C2 Fe1 C6 124.32(11)
C5 Fe1 C6 135.67(11)
C10 Fe1 C6 39.72(11)
C1 Fe1 C6 118.02(10)
C3 Fe1 Y1 120.57(9)
C8 Fe1 Y1 125.04(9)
C9 Fe1 Y1 118.27(9)
C4 Fe1 Y1 124.59(9)
C7 Fe1 Y1 87.07(8)
C2 Fe1 Y1 80.06(8)
C5 Fe1 Y1 86.17(8)
C10 Fe1 Y1 77.94(8)
C1 Fe1 Y1 59.15(7)
C6 Fe1 Y1 58.92(7)
N1 Si1 C12 107.83(12)
N1 Si1 C11 112.74(12)
C12 Si1 C11 107.61(14)
N1 Si1 C13 113.29(11)
C12 Si1 C13 109.13(13)
C11 Si1 C13 106.06(13)
N2 Si2 C17 108.59(14)
N2 Si2 C18 111.17(15)
C17 Si2 C18 103.9(2)
N2 Si2 C19 115.78(12)
C17 Si2 C19 108.53(16)
C18 Si2 C19 108.18(19)
C1 N1 Si1 119.26(17)
C1 N1 Y1 102.62(15)
Si1 N1 Y1 137.55(12)
C6 N2 Si2 125.46(17)
C6 N2 Y1 102.10(15)
Si2 N2 Y1 132.07(11)
C26 O1 C23 108.8(2)
C26 O1 Y1 129.18(17)
C23 O1 Y1 121.90(16)
C30 O2 C27 108.9(2)
C30 O2 Y1 125.49(17)
C27 O2 Y1 120.48(16)
N1 C1 C2 126.4(3)
N1 C1 C5 127.5(3)
C2 C1 C5 106.1(2)
N1 C1 Fe1 130.38(18)
C2 C1 Fe1 67.05(15)
C5 C1 Fe1 67.36(15)
N1 C1 Y1 49.13(12)
C2 C1 Y1 107.87(17)
C5 C1 Y1 118.89(18)
Fe1 C1 Y1 81.52(8)
C3 C2 C1 108.5(3)
C3 C2 Fe1 68.37(17)
C1 C2 Fe1 73.00(16)
C3 C2 H2 125.7
C1 C2 H2 125.7
Fe1 C2 H2 125.7
C4 C3 C2 108.1(3)
C4 C3 Fe1 70.13(18)
C2 C3 Fe1 70.65(16)
C4 C3 H3 125.9
C2 C3 H3 125.9
Fe1 C3 H3 125.9
C3 C4 C5 108.3(3)
C3 C4 Fe1 69.39(17)
C5 C4 Fe1 70.89(16)
C3 C4 H4 125.9
C5 C4 H4 125.9
Fe1 C4 H4 125.9
C4 C5 C1 108.9(3)
C4 C5 Fe1 68.70(17)
C1 C5 Fe1 72.67(16)
C4 C5 H5 125.5
C1 C5 H5 125.5
Fe1 C5 H5 125.5
N2 C6 C10 126.1(2)
N2 C6 C7 127.4(3)
C10 C6 C7 106.4(2)
N2 C6 Fe1 130.46(18)
C10 C6 Fe1 67.27(15)
C7 C6 Fe1 66.67(15)
N2 C6 Y1 49.63(12)
C10 C6 Y1 104.86(17)
C7 C6 Y1 120.81(18)
Fe1 C6 Y1 81.50(8)
C8 C7 C6 108.4(3)
C8 C7 Fe1 68.50(17)
C6 C7 Fe1 73.45(16)
C8 C7 H7 125.8
C6 C7 H7 125.8
Fe1 C7 H7 125.8
C9 C8 C7 108.3(3)
C9 C8 Fe1 70.09(17)
C7 C8 Fe1 70.71(16)
C9 C8 H8 125.8
C7 C8 H8 125.8
Fe1 C8 H8 125.8
C8 C9 C10 108.2(3)
C8 C9 Fe1 69.40(17)
C10 C9 Fe1 71.01(16)
C8 C9 H9 125.9
C10 C9 H9 125.9
Fe1 C9 H9 125.9
C9 C10 C6 108.5(3)
C9 C10 Fe1 68.42(16)
C6 C10 Fe1 73.01(16)
C9 C10 H10 125.7
C6 C10 H10 125.7
Fe1 C10 H10 125.7
Si1 C11 H11A 109.5
Si1 C11 H11B 109.5
H11A C11 H11B 109.5
Si1 C11 H11C 109.5
H11A C11 H11C 109.5
H11B C11 H11C 109.5
Si1 C12 H12A 109.5
Si1 C12 H12B 109.5
H12A C12 H12B 109.5
Si1 C12 H12C 109.5
H12A C12 H12C 109.5
H12B C12 H12C 109.5
C16 C13 C15 108.1(2)
C16 C13 C14 108.4(2)
C15 C13 C14 108.5(2)
C16 C13 Si1 112.21(18)
C15 C13 Si1 108.90(19)
C14 C13 Si1 110.61(18)
C13 C14 H14A 109.5
C13 C14 H14B 109.5
H14A C14 H14B 109.5
C13 C14 H14C 109.5
H14A C14 H14C 109.5
H14B C14 H14C 109.5
C13 C15 H15A 109.5
C13 C15 H15B 109.5
H15A C15 H15B 109.5
C13 C15 H15C 109.5
H15A C15 H15C 109.5
H15B C15 H15C 109.5
C13 C16 H16A 109.5
C13 C16 H16B 109.5
H16A C16 H16B 109.5
C13 C16 H16C 109.5
H16A C16 H16C 109.5
H16B C16 H16C 109.5
Si2 C17 H17A 109.5
Si2 C17 H17B 109.5
H17A C17 H17B 109.5
Si2 C17 H17C 109.5
H17A C17 H17C 109.5
H17B C17 H17C 109.5
Si2 C18 H18A 109.5
Si2 C18 H18B 109.5
H18A C18 H18B 109.5
Si2 C18 H18C 109.5
H18A C18 H18C 109.5
H18B C18 H18C 109.5
C21 C19 C22 108.4(3)
C21 C19 C20 109.2(3)
C22 C19 C20 106.6(3)
C21 C19 Si2 111.4(2)
C22 C19 Si2 109.0(2)
C20 C19 Si2 112.0(3)
C19 C20 H20A 109.5
C19 C20 H20B 109.5
H20A C20 H20B 109.5
C19 C20 H20C 109.5
H20A C20 H20C 109.5
H20B C20 H20C 109.5
C19 C21 H21A 109.5
C19 C21 H21B 109.5
H21A C21 H21B 109.5
C19 C21 H21C 109.5
H21A C21 H21C 109.5
H21B C21 H21C 109.5
C19 C22 H22A 109.5
C19 C22 H22B 109.5
H22A C22 H22B 109.5
C19 C22 H22C 109.5
H22A C22 H22C 109.5
H22B C22 H22C 109.5
O1 C23 C24 105.6(2)
O1 C23 H23A 110.6
C24 C23 H23A 110.6
O1 C23 H23B 110.6
C24 C23 H23B 110.6
H23A C23 H23B 108.8
C25 C24 C23 103.0(3)
C25 C24 H24A 111.2
C23 C24 H24A 111.2
C25 C24 H24B 111.2
C23 C24 H24B 111.2
H24A C24 H24B 109.1
C24 C25 C26 102.7(3)
C24 C25 H25A 111.2
C26 C25 H25A 111.2
C24 C25 H25B 111.2
C26 C25 H25B 111.2
H25A C25 H25B 109.1
O1 C26 C25 104.6(3)
O1 C26 H26A 110.8
C25 C26 H26A 110.8
O1 C26 H26B 110.8
C25 C26 H26B 110.8
H26A C26 H26B 108.9
O2 C27 C28 105.4(3)
O2 C27 H27A 110.7
C28 C27 H27A 110.7
O2 C27 H27B 110.7
C28 C27 H27B 110.7
H27A C27 H27B 108.8
C29 C28 C27 103.6(3)
C29 C28 H28A 111.0
C27 C28 H28A 111.0
C29 C28 H28B 111.0
C27 C28 H28B 111.0
H28A C28 H28B 109.0
C28 C29 C30 103.2(3)
C28 C29 H29A 111.1
C30 C29 H29A 111.1
C28 C29 H29B 111.1
C30 C29 H29B 111.1
H29A C29 H29B 109.1
O2 C30 C29 104.6(3)
O2 C30 H30A 110.8
C29 C30 H30A 110.8
O2 C30 H30B 110.8
C29 C30 H30B 110.8
H30A C30 H30B 108.9
C36 C31 C32 113.3(4)
C36 C31 Y1 120.5(3)
C32 C31 Y1 126.0(3)
C33 C32 C31 122.9(3)
C33 C32 H32 118.6
C31 C32 H32 118.6
C32 C33 C34 120.8(3)
C32 C33 H33 119.6
C34 C33 H33 119.6
C35 C34 C33 119.1(3)
C35 C34 H34 120.4
C33 C34 H34 120.4
C34 C35 C36 119.6(3)
C34 C35 H35 120.2
C36 C35 H35 120.2
C35 C36 C31 124.4(4)
C35 C36 H36 117.8
C31 C36 H36 117.8

loop_
_geom_bond_atom_site_label_1
_geom_bond_atom_site_label_2
_geom_bond_distance
Y1 N1 2.243(2)
Y1 N2 2.251(2)
Y1 O1 2.3612(18)
Y1 O2 2.3820(18)
Y1 C31 2.440(5)
Y1 C6 2.889(3)
Y1 C1 2.895(3)
Y1 I1 2.988(2)
Y1 Fe1 3.3356(5)
Fe1 C3 2.028(3)
Fe1 C8 2.029(3)
Fe1 C9 2.038(3)
Fe1 C4 2.038(3)
Fe1 C7 2.058(3)
Fe1 C2 2.059(3)
Fe1 C5 2.067(3)
Fe1 C10 2.072(3)
Fe1 C1 2.138(3)
Fe1 C6 2.149(3)
Si1 N1 1.722(2)
Si1 C12 1.869(3)
Si1 C11 1.882(3)
Si1 C13 1.914(3)
Si2 N2 1.719(2)
Si2 C17 1.871(3)
Si2 C18 1.879(4)
Si2 C19 1.891(3)
N1 C1 1.404(3)
N2 C6 1.399(3)
O1 C26 1.445(4)
O1 C23 1.469(3)
O2 C30 1.454(3)
O2 C27 1.460(3)
C1 C2 1.435(4)
C1 C5 1.439(4)
C2 C3 1.431(4)
C2 H2 1.0000
C3 C4 1.407(5)
C3 H3 1.0000
C4 C5 1.418(4)
C4 H4 1.0000
C5 H5 1.0000
C6 C10 1.436(4)
C6 C7 1.437(4)
C7 C8 1.424(4)
C7 H7 1.0000
C8 C9 1.408(5)
C8 H8 1.0000
C9 C10 1.425(4)
C9 H9 1.0000
C10 H10 1.0000
C11 H11A 0.9800
C11 H11B 0.9800
C11 H11C 0.9800
C12 H12A 0.9800
C12 H12B 0.9800
C12 H12C 0.9800
C13 C16 1.530(4)
C13 C15 1.538(4)
C13 C14 1.542(4)
C14 H14A 0.9800
C14 H14B 0.9800
C14 H14C 0.9800
C15 H15A 0.9800
C15 H15B 0.9800
C15 H15C 0.9800
C16 H16A 0.9800
C16 H16B 0.9800
C16 H16C 0.9800
C17 H17A 0.9800
C17 H17B 0.9800
C17 H17C 0.9800
C18 H18A 0.9800
C18 H18B 0.9800
C18 H18C 0.9800
C19 C21 1.505(5)
C19 C22 1.539(4)
C19 C20 1.542(5)
C20 H20A 0.9800
C20 H20B 0.9800
C20 H20C 0.9800
C21 H21A 0.9800
C21 H21B 0.9800
C21 H21C 0.9800
C22 H22A 0.9800
C22 H22B 0.9800
C22 H22C 0.9800
C23 C24 1.514(4)
C23 H23A 0.9900
C23 H23B 0.9900
C24 C25 1.498(5)
C24 H24A 0.9900
C24 H24B 0.9900
C25 C26 1.504(5)
C25 H25A 0.9900
C25 H25B 0.9900
C26 H26A 0.9900
C26 H26B 0.9900
C27 C28 1.507(4)
C27 H27A 0.9900
C27 H27B 0.9900
C28 C29 1.479(5)
C28 H28A 0.9900
C28 H28B 0.9900
C29 C30 1.503(5)
C29 H29A 0.9900
C29 H29B 0.9900
C30 H30A 0.9900
C30 H30B 0.9900
C31 C36 1.416(6)
C31 C32 1.429(6)
C32 C33 1.387(5)
C32 H32 0.9500
C33 C34 1.388(5)
C33 H33 0.9500
C34 C35 1.383(5)
C34 H34 0.9500
C35 C36 1.390(4)
C35 H35 0.9500
C36 H36 0.9500
